data_7042857
loop_
_publ_author_name
'Wagler, J\"org'
'Gericke, Robert'

_publ_section_title
;
 Molecular structures of various alkyldichlorosilanes in the solid state
;
_journal_name_full 'Dalton Trans.'
_journal_paper_doi 10.1039/C7DT00300E
_journal_year 2017
_chemical_formula_moiety 'C2 H6 Cl2 Si'
_chemical_formula_sum 'C2 H6 Cl2 Si'
_chemical_formula_weight 129.06
_chemical_name_systematic dimethyldichlorosilane
_chemical_properties_physical ', Moisture-sensitive'
_space_group_crystal_system orthorhombic
_space_group_IT_number 63
_space_group_name_Hall '-C 2c 2'
_space_group_name_H-M_alt 'C m c m'
_symmetry_space_group_name_Hall '-C 2c 2'
_symmetry_space_group_name_H-M 'C m c m'
_atom_sites_solution_hydrogens difmap
_audit_creation_method SHELXL-2014/7
_audit_update_record
;
2017-01-23 deposited with the CCDC.
2017-05-02 downloaded from the CCDC.
;
_cell_angle_alpha 90
_cell_angle_beta 90
_cell_angle_gamma 90
_cell_formula_units_Z 4
_cell_length_a 8.7688(12)
_cell_length_b 9.1937(14)
_cell_length_c 7.9480(9)
_cell_measurement_reflns_used 5022
_cell_measurement_temperature 170(2)
_cell_measurement_theta_max 28.25
_cell_measurement_theta_min 3.21
_cell_volume 640.75(15)
_computing_cell_refinement 'STOE X-AREA'
_computing_data_collection 'STOE X-AREA'
_computing_data_reduction 'STOE X-RED'
_computing_structure_refinement 'SHELXL-2014/7 (Sheldrick, 2014)'
_computing_structure_solution SHELXS97
_diffrn_ambient_temperature 170(2)
_diffrn_measured_fraction_theta_full 1.000
_diffrn_measured_fraction_theta_max 1.000
_diffrn_measurement_device_type 'Stoe IPDS-2T'
_diffrn_measurement_method 'omega scans'
_diffrn_radiation_type MoK\a
_diffrn_radiation_wavelength 0.71073
_diffrn_reflns_av_R_equivalents 0.0614
_diffrn_reflns_av_unetI/netI 0.0263
_diffrn_reflns_Laue_measured_fraction_full 1.000
_diffrn_reflns_Laue_measured_fraction_max 1.000
_diffrn_reflns_limit_h_max 11
_diffrn_reflns_limit_h_min -11
_diffrn_reflns_limit_k_max 12
_diffrn_reflns_limit_k_min -12
_diffrn_reflns_limit_l_max 10
_diffrn_reflns_limit_l_min -9
_diffrn_reflns_number 3441
_diffrn_reflns_point_group_measured_fraction_full 1.000
_diffrn_reflns_point_group_measured_fraction_max 1.000
_diffrn_reflns_theta_full 25.242
_diffrn_reflns_theta_max 27.997
_diffrn_reflns_theta_min 3.210
_exptl_absorpt_coefficient_mu 1.057
_exptl_absorpt_correction_T_max 0.1823
_exptl_absorpt_correction_T_min 0.0113
_exptl_absorpt_correction_type integration
_exptl_absorpt_process_details XShape
_exptl_crystal_colour colorless
_exptl_crystal_density_diffrn 1.338
_exptl_crystal_description column
_exptl_crystal_F_000 264
_exptl_crystal_recrystallization_method 'in situ (liquid in capillary) on difractometer'
_exptl_crystal_size_max 30.000
_exptl_crystal_size_mid 1.000
_exptl_crystal_size_min 1.000
_refine_diff_density_max 0.203
_refine_diff_density_min -0.205
_refine_diff_density_rms 0.045
_refine_ls_extinction_coef 0.036(4)
_refine_ls_extinction_expression Fc^*^=kFc[1+0.001xFc^2^\l^3^/sin(2\q)]^-1/4^
_refine_ls_extinction_method 'SHELXL-2014/7 (Sheldrick 2014'
_refine_ls_goodness_of_fit_ref 1.251
_refine_ls_hydrogen_treatment refall
_refine_ls_matrix_type full
_refine_ls_number_parameters 25
_refine_ls_number_reflns 446
_refine_ls_number_restraints 0
_refine_ls_restrained_S_all 1.251
_refine_ls_R_factor_all 0.0297
_refine_ls_R_factor_gt 0.0281
_refine_ls_shift/su_max 0.001
_refine_ls_shift/su_mean 0.000
_refine_ls_structure_factor_coef Fsqd
_refine_ls_weighting_details 'w=1/[\s^2^(Fo^2^)+(0.0112P)^2^+0.5421P] where P=(Fo^2^+2Fc^2^)/3'
_refine_ls_weighting_scheme calc
_refine_ls_wR_factor_gt 0.0674
_refine_ls_wR_factor_ref 0.0679
_reflns_Friedel_coverage 0.000
_reflns_number_gt 422
_reflns_number_total 446
_reflns_threshold_expression 'I > 2\s(I)'
_cod_data_source_file c7dt00300e2.cif
_cod_data_source_block cl2sime2_02
_cod_database_code 7042857
_shelx_shelxl_version_number 2014/7
_shelx_space_group_comment
;
The symmetry employed for this shelxl refinement is uniquely defined
by the following loop, which should always be used as a source of
symmetry information in preference to the above space-group names.
They are only intended as comments.
;
_shelx_estimated_absorpt_t_min 0.013
_shelx_estimated_absorpt_t_max 0.418

loop_
_space_group_symop_operation_xyz
'x, y, z'
'-x, -y, z+1/2'
'x, -y, -z'
'-x, y, -z+1/2'
'x+1/2, y+1/2, z'
'-x+1/2, -y+1/2, z+1/2'
'x+1/2, -y+1/2, -z'
'-x+1/2, y+1/2, -z+1/2'
'-x, -y, -z'
'x, y, -z-1/2'
'-x, y, z'
'x, -y, z-1/2'
'-x+1/2, -y+1/2, -z'
'x+1/2, y+1/2, -z-1/2'
'-x+1/2, y+1/2, z'
'x+1/2, -y+1/2, z-1/2'

loop_
_atom_site_label
_atom_site_type_symbol
_atom_site_fract_x
_atom_site_fract_y
_atom_site_fract_z
_atom_site_U_iso_or_equiv
_atom_site_adp_type
_atom_site_occupancy
_atom_site_site_symmetry_order
_atom_site_calc_flag
_atom_site_refinement_flags_posn
_atom_site_refinement_flags_adp
_atom_site_refinement_flags_occupancy
Cl1 Cl 0.18678(8) 0.04109(8) 0.2500 0.0585(3) Uani 1 2 d S T P
Si1 Si 0.0000 0.17634(9) 0.2500 0.0335(3) Uani 1 4 d S T P
C1 C 0.0000 0.2818(3) 0.0538(4) 0.0504(6) Uani 1 2 d S T P
H1A H 0.082(2) 0.336(3) 0.052(4) 0.091(8) Uiso 1 1 d . . .
H1B H 0.0000 0.223(4) -0.033(5) 0.093(13) Uiso 1 2 d S . P

loop_
_atom_site_aniso_label
_atom_site_aniso_U_11
_atom_site_aniso_U_22
_atom_site_aniso_U_33
_atom_site_aniso_U_23
_atom_site_aniso_U_13
_atom_site_aniso_U_12
Cl1 0.0532(4) 0.0686(5) 0.0538(4) 0.000 0.000 0.0244(3)
Si1 0.0355(5) 0.0330(5) 0.0318(4) 0.000 0.000 0.000
C1 0.0615(17) 0.0473(14) 0.0424(12) 0.0089(12) 0.000 0.000

loop_
_atom_type_symbol
_atom_type_description
_atom_type_scat_dispersion_real
_atom_type_scat_dispersion_imag
_atom_type_scat_source
C C 0.0033 0.0016 'International Tables Vol C Tables 4.2.6.8 and 6.1.1.4'
H H 0.0000 0.0000 'International Tables Vol C Tables 4.2.6.8 and 6.1.1.4'
Si Si 0.0817 0.0704 'International Tables Vol C Tables 4.2.6.8 and 6.1.1.4'
Cl Cl 0.1484 0.1585 'International Tables Vol C Tables 4.2.6.8 and 6.1.1.4'

loop_
_geom_angle_atom_site_label_1
_geom_angle_atom_site_label_2
_geom_angle_atom_site_label_3
_geom_angle
_geom_angle_site_symmetry_1
_geom_angle_site_symmetry_3
C1 Si1 C1 116.2(2) 10_556 .
C1 Si1 Cl1 108.62(6) . 11
C1 Si1 Cl1 108.62(6) 10_556 .
C1 Si1 Cl1 108.62(6) . .
Cl1 Si1 Cl1 105.59(6) 11 .
Si1 C1 H1A 108.5(18) . .
Si1 C1 H1B 110(2) . .
H1A C1 H1B 110(2) . .

loop_
_geom_bond_atom_site_label_1
_geom_bond_atom_site_label_2
_geom_bond_distance
Cl1 Si1 2.0563(8)
Si1 C1 1.836(3)
C1 H1A 0.88(2)
C1 H1B 0.88(4)
